data_4086839
loop_
_publ_author_name
'Levine, Daniel S.'
'Tilley, T. Don'
'Andersen, Richard A.'

_publ_section_title
;
 Evidence for the Existence of Group 3 Terminal Methylidene Complexes
;
_journal_issue 1
_journal_name_full Organometallics
_journal_page_first 80
_journal_paper_doi 10.1021/acs.organomet.6b00394
_journal_volume 36
_journal_year 2017
_chemical_formula_sum 'C32 H64 N P2 Y'
_chemical_formula_weight 613.69
_chemical_name_common (PNP-tBu)YNp2
_chemical_name_systematic
; 
 ? 
;
_space_group_crystal_system triclinic
_space_group_IT_number 2
_space_group_name_Hall '-P 1'
_space_group_name_H-M_alt 'P -1'
_symmetry_space_group_name_Hall '-P 1'
_symmetry_space_group_name_H-M 'P -1'
_atom_sites_solution_hydrogens geom
_atom_sites_solution_primary direct
_atom_sites_solution_secondary difmap
_audit_creation_method SHELXL-2014/7
_cell_angle_alpha 95.262(2)
_cell_angle_beta 107.167(2)
_cell_angle_gamma 96.588(2)
_cell_formula_units_Z 4
_cell_length_a 11.2268(4)
_cell_length_b 18.2514(7)
_cell_length_c 18.4495(7)
_cell_measurement_reflns_used 9826
_cell_measurement_temperature 173(2)
_cell_measurement_theta_max 25.35
_cell_measurement_theta_min 2.45
_cell_volume 3556.6(2)
_computing_cell_refinement 'Bruker SAINT'
_computing_data_collection 'Bruker APEX2'
_computing_data_reduction 'Bruker SAINT'
_computing_molecular_graphics ORTEP-32
_computing_publication_material WinGX
_computing_structure_refinement 'SHELXL-2014/7 (Sheldrick, 2014)'
_computing_structure_solution SHELXS-97
_diffrn_ambient_temperature 173(2)
_diffrn_detector_area_resol_mean 8.366
_diffrn_measured_fraction_theta_full 0.997
_diffrn_measured_fraction_theta_max 0.995
_diffrn_measurement_device_type 'Bruker APEX-II CCD'
_diffrn_measurement_method 'phi and omega scans'
_diffrn_radiation_type MoK\a
_diffrn_radiation_wavelength 0.71073
_diffrn_reflns_av_R_equivalents 0.0667
_diffrn_reflns_av_unetI/netI 0.0822
_diffrn_reflns_Laue_measured_fraction_full 0.997
_diffrn_reflns_Laue_measured_fraction_max 0.995
_diffrn_reflns_limit_h_max 13
_diffrn_reflns_limit_h_min -13
_diffrn_reflns_limit_k_max 21
_diffrn_reflns_limit_k_min -22
_diffrn_reflns_limit_l_max 22
_diffrn_reflns_limit_l_min -22
_diffrn_reflns_number 50816
_diffrn_reflns_point_group_measured_fraction_full 0.997
_diffrn_reflns_point_group_measured_fraction_max 0.995
_diffrn_reflns_theta_full 25.000
_diffrn_reflns_theta_max 25.404
_diffrn_reflns_theta_min 1.514
_diffrn_source 'microfocus sealed tube'
_exptl_absorpt_coefficient_mu 1.749
_exptl_absorpt_correction_T_max 0.9488
_exptl_absorpt_correction_T_min 0.9321
_exptl_absorpt_correction_type multi-scan
_exptl_absorpt_process_details SADABS
_exptl_crystal_colour colourless
_exptl_crystal_density_diffrn 1.146
_exptl_crystal_density_method 'not measured'
_exptl_crystal_description plate
_exptl_crystal_F_000 1328
_exptl_crystal_size_max 0.04
_exptl_crystal_size_mid 0.04
_exptl_crystal_size_min 0.03
_refine_diff_density_max 0.464
_refine_diff_density_min -0.398
_refine_diff_density_rms 0.080
_refine_ls_extinction_method none
_refine_ls_goodness_of_fit_ref 1.026
_refine_ls_hydrogen_treatment constr
_refine_ls_matrix_type full
_refine_ls_number_parameters 685
_refine_ls_number_reflns 13051
_refine_ls_number_restraints 0
_refine_ls_restrained_S_all 1.026
_refine_ls_R_factor_all 0.0744
_refine_ls_R_factor_gt 0.0429
_refine_ls_shift/su_max 0.002
_refine_ls_shift/su_mean 0.000
_refine_ls_structure_factor_coef Fsqd
_refine_ls_weighting_details 'w=1/[\s^2^(Fo^2^)+(0.0253P)^2^+0.8608P] where P=(Fo^2^+2Fc^2^)/3'
_refine_ls_weighting_scheme calc
_refine_ls_wR_factor_gt 0.0719
_refine_ls_wR_factor_ref 0.0804
_reflns_Friedel_coverage 0.000
_reflns_number_gt 9455
_reflns_number_total 13051
_reflns_threshold_expression 'I > 2\s(I)'
_cod_data_source_file om6b00394_si_002.cif
_cod_data_source_block shelx
_cod_depositor_comments 'Adding full bibliography for 4086838--4086839.cif.'
_cod_database_code 4086839
_shelx_shelxl_version_number 2014/7
_shelx_space_group_comment
; 
The symmetry employed for this shelxl refinement is uniquely defined 
by the following loop, which should always be used as a source of 
symmetry information in preference to the above space-group names. 
They are only intended as comments. 
;

loop_
_space_group_symop_operation_xyz
'x, y, z'
'-x, -y, -z'

loop_
_atom_site_label
_atom_site_type_symbol
_atom_site_fract_x
_atom_site_fract_y
_atom_site_fract_z
_atom_site_U_iso_or_equiv
_atom_site_adp_type
_atom_site_occupancy
_atom_site_site_symmetry_order
_atom_site_calc_flag
_atom_site_refinement_flags_posn
_atom_site_refinement_flags_adp
C1 C -0.2975(3) 0.06796(17) 0.22626(16) 0.0192(7) Uani 1 1 d . .
H1A H -0.3557 0.0664 0.1739 0.023 Uiso 1 1 calc R U
H1B H -0.2685 0.1212 0.2467 0.023 Uiso 1 1 calc R U
C2 C -0.1815(3) 0.03571(17) 0.21731(16) 0.0170(7) Uani 1 1 d . .
C3 C -0.0965(3) 0.02314(19) 0.29554(17) 0.0298(9) Uani 1 1 d . .
H3A H -0.1442 -0.0108 0.3187 0.045 Uiso 1 1 calc R U
H3B H -0.0670 0.0708 0.3288 0.045 Uiso 1 1 calc R U
H3C H -0.0239 0.0013 0.2891 0.045 Uiso 1 1 calc R U
C4 C -0.2238(3) -0.03844(18) 0.16560(19) 0.0361(9) Uani 1 1 d . .
H4A H -0.2709 -0.0731 0.1884 0.054 Uiso 1 1 calc R U
H4B H -0.1497 -0.0590 0.1599 0.054 Uiso 1 1 calc R U
H4C H -0.2779 -0.0309 0.1153 0.054 Uiso 1 1 calc R U
C5 C -0.1041(3) 0.08825(18) 0.18206(18) 0.0284(8) Uani 1 1 d . .
H5A H -0.0347 0.0644 0.1734 0.043 Uiso 1 1 calc R U
H5B H -0.0698 0.1346 0.2171 0.043 Uiso 1 1 calc R U
H5C H -0.1583 0.0992 0.1332 0.043 Uiso 1 1 calc R U
C6 C -0.4575(3) -0.10573(16) 0.32108(16) 0.0181(7) Uani 1 1 d . .
H6A H -0.4492 -0.0997 0.3763 0.022 Uiso 1 1 calc R U
H6B H -0.5494 -0.1183 0.2952 0.022 Uiso 1 1 calc R U
C7 C -0.4161(3) -0.18266(16) 0.31165(16) 0.0172(7) Uani 1 1 d . .
C8 C -0.2742(3) -0.17651(17) 0.35114(18) 0.0268(8) Uani 1 1 d . .
H8A H -0.2479 -0.2255 0.3454 0.040 Uiso 1 1 calc R U
H8B H -0.2550 -0.1585 0.4056 0.040 Uiso 1 1 calc R U
H8C H -0.2289 -0.1416 0.3276 0.040 Uiso 1 1 calc R U
C9 C -0.4451(3) -0.21218(17) 0.22683(16) 0.0261(8) Uani 1 1 d . .
H9A H -0.4077 -0.1751 0.2016 0.039 Uiso 1 1 calc R U
H9B H -0.5367 -0.2220 0.2024 0.039 Uiso 1 1 calc R U
H9C H -0.4097 -0.2584 0.2222 0.039 Uiso 1 1 calc R U
C10 C -0.4837(3) -0.24036(18) 0.34688(19) 0.0328(9) Uani 1 1 d . .
H10A H -0.4583 -0.2890 0.3372 0.049 Uiso 1 1 calc R U
H10B H -0.5751 -0.2436 0.3238 0.049 Uiso 1 1 calc R U
H10C H -0.4610 -0.2254 0.4022 0.049 Uiso 1 1 calc R U
C11 C -0.7557(3) 0.02115(17) 0.23134(15) 0.0161(7) Uani 1 1 d . .
H11A H -0.8382 0.0349 0.2037 0.019 Uiso 1 1 calc R U
H11B H -0.7697 -0.0310 0.2413 0.019 Uiso 1 1 calc R U
C12 C -0.6989(3) 0.07133(16) 0.30586(15) 0.0136(7) Uani 1 1 d . .
C13 C -0.7505(3) 0.12196(16) 0.34161(16) 0.0168(7) Uani 1 1 d . .
H13 H -0.8337 0.1335 0.3238 0.020 Uiso 1 1 calc R U
C14 C -0.6561(3) 0.15403(16) 0.41028(16) 0.0163(7) Uani 1 1 d . .
H14 H -0.6639 0.1912 0.4475 0.020 Uiso 1 1 calc R U
C15 C -0.5513(3) 0.12140(16) 0.41293(15) 0.0141(7) Uani 1 1 d . .
C16 C -0.4312(3) 0.12815(17) 0.47770(16) 0.0180(7) Uani 1 1 d . .
H16A H -0.4396 0.0884 0.5097 0.022 Uiso 1 1 calc R U
H16B H -0.4194 0.1765 0.5100 0.022 Uiso 1 1 calc R U
C17 C -0.7175(3) -0.04661(16) 0.08913(16) 0.0160(7) Uani 1 1 d . .
C18 C -0.6227(3) -0.05291(17) 0.04452(16) 0.0234(8) Uani 1 1 d . .
H18A H -0.6526 -0.0966 0.0053 0.035 Uiso 1 1 calc R U
H18B H -0.5405 -0.0582 0.0798 0.035 Uiso 1 1 calc R U
H18C H -0.6144 -0.0080 0.0200 0.035 Uiso 1 1 calc R U
C19 C -0.7291(3) -0.11922(16) 0.12399(17) 0.0261(8) Uani 1 1 d . .
H19A H -0.7954 -0.1197 0.1486 0.039 Uiso 1 1 calc R U
H19B H -0.6487 -0.1227 0.1621 0.039 Uiso 1 1 calc R U
H19C H -0.7505 -0.1617 0.0835 0.039 Uiso 1 1 calc R U
C20 C -0.8465(3) -0.03815(18) 0.03620(16) 0.0238(8) Uani 1 1 d . .
H20A H -0.8798 -0.0829 -0.0014 0.036 Uiso 1 1 calc R U
H20B H -0.8386 0.0054 0.0096 0.036 Uiso 1 1 calc R U
H20C H -0.9041 -0.0315 0.0664 0.036 Uiso 1 1 calc R U
C21 C -0.6622(3) 0.12454(17) 0.13970(16) 0.0180(7) Uani 1 1 d . .
C22 C -0.7954(3) 0.14532(17) 0.12351(16) 0.0210(8) Uani 1 1 d . .
H22A H -0.7963 0.1947 0.1067 0.032 Uiso 1 1 calc R U
H22B H -0.8201 0.1459 0.1702 0.032 Uiso 1 1 calc R U
H22C H -0.8549 0.1086 0.0832 0.032 Uiso 1 1 calc R U
C23 C -0.6179(3) 0.13111(17) 0.06940(16) 0.0238(8) Uani 1 1 d . .
H23A H -0.6774 0.0987 0.0252 0.036 Uiso 1 1 calc R U
H23B H -0.5341 0.1161 0.0793 0.036 Uiso 1 1 calc R U
H23C H -0.6138 0.1828 0.0587 0.036 Uiso 1 1 calc R U
C24 C -0.5714(3) 0.18085(16) 0.20577(16) 0.0206(7) Uani 1 1 d . .
H24A H -0.4856 0.1688 0.2161 0.031 Uiso 1 1 calc R U
H24B H -0.5975 0.1783 0.2518 0.031 Uiso 1 1 calc R U
H24C H -0.5733 0.2312 0.1914 0.031 Uiso 1 1 calc R U
C25 C -0.2229(3) 0.22102(16) 0.44613(16) 0.0181(7) Uani 1 1 d . .
C26 C -0.3316(3) 0.25492(18) 0.39552(18) 0.0299(9) Uani 1 1 d . .
H26A H -0.3004 0.3054 0.3888 0.045 Uiso 1 1 calc R U
H26B H -0.3980 0.2568 0.4199 0.045 Uiso 1 1 calc R U
H26C H -0.3659 0.2242 0.3455 0.045 Uiso 1 1 calc R U
C27 C -0.1176(3) 0.22402(17) 0.40938(17) 0.0223(8) Uani 1 1 d . .
H27A H -0.1478 0.1932 0.3593 0.033 Uiso 1 1 calc R U
H27B H -0.0452 0.2052 0.4424 0.033 Uiso 1 1 calc R U
H27C H -0.0923 0.2756 0.4028 0.033 Uiso 1 1 calc R U
C28 C -0.1736(3) 0.26811(17) 0.52517(17) 0.0268(8) Uani 1 1 d . .
H28A H -0.0982 0.2503 0.5562 0.040 Uiso 1 1 calc R U
H28B H -0.2388 0.2637 0.5507 0.040 Uiso 1 1 calc R U
H28C H -0.1523 0.3203 0.5191 0.040 Uiso 1 1 calc R U
C29 C -0.1855(3) 0.08127(16) 0.52948(15) 0.0152(7) Uani 1 1 d . .
C30 C -0.2327(3) -0.00247(16) 0.51352(17) 0.0253(8) Uani 1 1 d . .
H30A H -0.1841 -0.0270 0.5552 0.038 Uiso 1 1 calc R U
H30B H -0.2220 -0.0228 0.4652 0.038 Uiso 1 1 calc R U
H30C H -0.3221 -0.0113 0.5100 0.038 Uiso 1 1 calc R U
C31 C -0.1890(3) 0.11097(18) 0.60947(16) 0.0244(8) Uani 1 1 d . .
H31A H -0.1326 0.0867 0.6481 0.037 Uiso 1 1 calc R U
H31B H -0.2752 0.1003 0.6118 0.037 Uiso 1 1 calc R U
H31C H -0.1613 0.1649 0.6195 0.037 Uiso 1 1 calc R U
C32 C -0.0480(3) 0.09306(17) 0.52875(17) 0.0221(8) Uani 1 1 d . .
H32A H -0.0129 0.1459 0.5438 0.033 Uiso 1 1 calc R U
H32B H -0.0452 0.0773 0.4771 0.033 Uiso 1 1 calc R U
H32C H 0.0017 0.0635 0.5648 0.033 Uiso 1 1 calc R U
C101 C -0.1206(3) 0.38518(16) 0.13095(17) 0.0249(8) Uani 1 1 d . .
H10D H -0.1545 0.3987 0.0788 0.030 Uiso 1 1 calc R U
H10E H -0.0500 0.3580 0.1289 0.030 Uiso 1 1 calc R U
C102 C -0.2231(3) 0.32308(17) 0.13446(17) 0.0258(8) Uani 1 1 d . .
C103 C -0.3476(3) 0.3532(2) 0.1213(2) 0.0456(11) Uani 1 1 d . .
H10F H -0.3381 0.3948 0.1612 0.068 Uiso 1 1 calc R U
H10G H -0.4130 0.3138 0.1233 0.068 Uiso 1 1 calc R U
H10H H -0.3717 0.3706 0.0710 0.068 Uiso 1 1 calc R U
C104 C -0.1859(3) 0.29671(18) 0.21356(17) 0.0303(9) Uani 1 1 d . .
H10I H -0.1746 0.3389 0.2531 0.045 Uiso 1 1 calc R U
H10J H -0.1068 0.2761 0.2220 0.045 Uiso 1 1 calc R U
H10K H -0.2525 0.2583 0.2162 0.045 Uiso 1 1 calc R U
C105 C -0.2419(4) 0.25518(19) 0.07438(18) 0.0498(12) Uani 1 1 d . .
H10L H -0.3040 0.2161 0.0809 0.075 Uiso 1 1 calc R U
H10M H -0.1615 0.2364 0.0809 0.075 Uiso 1 1 calc R U
H10N H -0.2721 0.2697 0.0230 0.075 Uiso 1 1 calc R U
C106 C -0.0604(3) 0.54908(19) 0.31772(17) 0.0277(8) Uani 1 1 d . .
H10O H -0.0013 0.5289 0.3597 0.033 Uiso 1 1 calc R U
H10P H -0.0292 0.6030 0.3245 0.033 Uiso 1 1 calc R U
C107 C -0.1829(3) 0.54473(18) 0.33887(17) 0.0227(8) Uani 1 1 d . .
C108 C -0.2873(3) 0.5634(2) 0.26994(19) 0.0421(10) Uani 1 1 d . .
H10Q H -0.2988 0.5270 0.2251 0.063 Uiso 1 1 calc R U
H10R H -0.2628 0.6134 0.2588 0.063 Uiso 1 1 calc R U
H10S H -0.3666 0.5617 0.2824 0.063 Uiso 1 1 calc R U
C109 C -0.1737(3) 0.60123(19) 0.40740(17) 0.0317(9) Uani 1 1 d . .
H10T H -0.2547 0.5967 0.4179 0.047 Uiso 1 1 calc R U
H10U H -0.1527 0.6516 0.3960 0.047 Uiso 1 1 calc R U
H10V H -0.1078 0.5916 0.4524 0.047 Uiso 1 1 calc R U
C110 C -0.2240(4) 0.46788(19) 0.3552(2) 0.0464(11) Uani 1 1 d . .
H11C H -0.1556 0.4530 0.3954 0.070 Uiso 1 1 calc R U
H11D H -0.2443 0.4324 0.3086 0.070 Uiso 1 1 calc R U
H11E H -0.2986 0.4684 0.3724 0.070 Uiso 1 1 calc R U
C111 C 0.0218(3) 0.61563(17) 0.06001(16) 0.0209(8) Uani 1 1 d . .
H11F H -0.0219 0.5768 0.0161 0.025 Uiso 1 1 calc R U
H11G H 0.0402 0.6623 0.0393 0.025 Uiso 1 1 calc R U
C112 C 0.1436(3) 0.59282(16) 0.10410(16) 0.0165(7) Uani 1 1 d . .
C113 C 0.2635(3) 0.61811(18) 0.10586(17) 0.0240(8) Uani 1 1 d . .
H113 H 0.2885 0.6576 0.0808 0.029 Uiso 1 1 calc R U
C114 C 0.3439(3) 0.57471(17) 0.15184(16) 0.0210(8) Uani 1 1 d . .
H114 H 0.4330 0.5795 0.1638 0.025 Uiso 1 1 calc R U
C115 C 0.2687(3) 0.52471(16) 0.17557(15) 0.0156(7) Uani 1 1 d . .
C116 C 0.3045(3) 0.46251(17) 0.22190(16) 0.0184(7) Uani 1 1 d . .
H11H H 0.3970 0.4700 0.2462 0.022 Uiso 1 1 calc R U
H11I H 0.2801 0.4146 0.1877 0.022 Uiso 1 1 calc R U
C117 C -0.0330(3) 0.72940(16) 0.16534(16) 0.0171(7) Uani 1 1 d . .
C118 C 0.1091(3) 0.73713(17) 0.20783(17) 0.0202(7) Uani 1 1 d . .
H11J H 0.1385 0.7869 0.2371 0.030 Uiso 1 1 calc R U
H11K H 0.1549 0.7299 0.1706 0.030 Uiso 1 1 calc R U
H11L H 0.1244 0.6995 0.2428 0.030 Uiso 1 1 calc R U
C119 C -0.0993(3) 0.74564(17) 0.22517(17) 0.0243(8) Uani 1 1 d . .
H11M H -0.0658 0.7958 0.2527 0.037 Uiso 1 1 calc R U
H11N H -0.0846 0.7092 0.2615 0.037 Uiso 1 1 calc R U
H11O H -0.1901 0.7423 0.1997 0.037 Uiso 1 1 calc R U
C120 C -0.0556(3) 0.78715(16) 0.10881(17) 0.0234(8) Uani 1 1 d . .
H12A H -0.1464 0.7856 0.0850 0.035 Uiso 1 1 calc R U
H12B H -0.0162 0.7756 0.0691 0.035 Uiso 1 1 calc R U
H12C H -0.0185 0.8369 0.1363 0.035 Uiso 1 1 calc R U
C121 C -0.2452(3) 0.61906(17) 0.04409(16) 0.0199(7) Uani 1 1 d . .
C122 C -0.2459(3) 0.65036(18) -0.03017(16) 0.0303(9) Uani 1 1 d . .
H12D H -0.3312 0.6394 -0.0667 0.045 Uiso 1 1 calc R U
H12E H -0.1874 0.6274 -0.0521 0.045 Uiso 1 1 calc R U
H12F H -0.2197 0.7044 -0.0193 0.045 Uiso 1 1 calc R U
C123 C -0.3411(3) 0.65238(19) 0.07643(17) 0.0279(8) Uani 1 1 d . .
H12G H -0.3198 0.7067 0.0856 0.042 Uiso 1 1 calc R U
H12H H -0.3390 0.6334 0.1247 0.042 Uiso 1 1 calc R U
H12I H -0.4257 0.6383 0.0397 0.042 Uiso 1 1 calc R U
C124 C -0.2867(3) 0.53411(17) 0.02586(18) 0.0335(9) Uani 1 1 d . .
H12J H -0.2921 0.5139 0.0724 0.050 Uiso 1 1 calc R U
H12K H -0.2249 0.5111 0.0070 0.050 Uiso 1 1 calc R U
H12L H -0.3694 0.5234 -0.0134 0.050 Uiso 1 1 calc R U
C125 C 0.2462(3) 0.36533(16) 0.32919(16) 0.0174(7) Uani 1 1 d . .
C126 C 0.1974(3) 0.30752(16) 0.25777(17) 0.0263(8) Uani 1 1 d . .
H12M H 0.2567 0.3111 0.2281 0.039 Uiso 1 1 calc R U
H12N H 0.1148 0.3168 0.2264 0.039 Uiso 1 1 calc R U
H12O H 0.1894 0.2576 0.2730 0.039 Uiso 1 1 calc R U
C127 C 0.1609(3) 0.34977(17) 0.37969(17) 0.0257(8) Uani 1 1 d . .
H12P H 0.0739 0.3548 0.3516 0.039 Uiso 1 1 calc R U
H12Q H 0.1904 0.3855 0.4265 0.039 Uiso 1 1 calc R U
H12R H 0.1640 0.2991 0.3931 0.039 Uiso 1 1 calc R U
C128 C 0.3821(3) 0.35696(18) 0.37176(18) 0.0283(8) Uani 1 1 d . .
H12S H 0.3863 0.3051 0.3809 0.042 Uiso 1 1 calc R U
H12T H 0.4106 0.3894 0.4208 0.042 Uiso 1 1 calc R U
H12U H 0.4365 0.3710 0.3408 0.042 Uiso 1 1 calc R U
C129 C 0.3199(3) 0.53720(16) 0.37232(15) 0.0141(7) Uani 1 1 d . .
C130 C 0.2743(3) 0.60893(16) 0.34407(16) 0.0183(7) Uani 1 1 d . .
H13A H 0.1850 0.6072 0.3399 0.027 Uiso 1 1 calc R U
H13B H 0.2853 0.6132 0.2938 0.027 Uiso 1 1 calc R U
H13C H 0.3237 0.6520 0.3805 0.027 Uiso 1 1 calc R U
C131 C 0.4625(3) 0.54625(18) 0.38568(17) 0.0224(8) Uani 1 1 d . .
H13D H 0.5049 0.5861 0.4279 0.034 Uiso 1 1 calc R U
H13E H 0.4804 0.5589 0.3391 0.034 Uiso 1 1 calc R U
H13F H 0.4934 0.4995 0.3986 0.034 Uiso 1 1 calc R U
C132 C 0.2926(3) 0.52930(17) 0.44840(15) 0.0213(8) Uani 1 1 d . .
H13G H 0.3301 0.4874 0.4706 0.032 Uiso 1 1 calc R U
H13H H 0.2013 0.5203 0.4391 0.032 Uiso 1 1 calc R U
H13I H 0.3290 0.5751 0.4840 0.032 Uiso 1 1 calc R U
N1 N -0.5740(2) 0.07062(13) 0.34793(12) 0.0130(6) Uani 1 1 d . .
N2 N 0.1431(2) 0.53507(13) 0.14843(12) 0.0136(6) Uani 1 1 d . .
P1 P -0.64930(7) 0.02961(4) 0.17213(4) 0.01390(18) Uani 1 1 d . .
P2 P -0.28870(7) 0.12193(4) 0.44819(4) 0.01200(18) Uani 1 1 d . .
P3 P -0.08465(7) 0.63029(4) 0.11796(4) 0.01510(19) Uani 1 1 d . .
P4 P 0.22579(7) 0.45904(4) 0.29633(4) 0.01321(18) Uani 1 1 d . .
Y1 Y -0.42364(3) 0.01971(2) 0.30137(2) 0.01199(8) Uani 1 1 d . .
Y2 Y -0.01658(3) 0.50007(2) 0.20384(2) 0.01354(8) Uani 1 1 d . .

loop_
_atom_site_aniso_label
_atom_site_aniso_U_11
_atom_site_aniso_U_22
_atom_site_aniso_U_33
_atom_site_aniso_U_23
_atom_site_aniso_U_13
_atom_site_aniso_U_12
C1 0.0148(17) 0.026(2) 0.0159(17) 0.0020(14) 0.0039(14) 0.0044(15)
C2 0.0165(17) 0.0194(19) 0.0161(17) 0.0057(14) 0.0053(14) 0.0033(14)
C3 0.0257(19) 0.034(2) 0.033(2) 0.0155(17) 0.0088(17) 0.0084(17)
C4 0.045(2) 0.031(2) 0.035(2) 0.0000(17) 0.0177(19) 0.0104(19)
C5 0.0182(18) 0.041(2) 0.033(2) 0.0177(17) 0.0122(16) 0.0097(17)
C6 0.0199(17) 0.0156(19) 0.0171(17) -0.0002(13) 0.0042(14) 0.0020(14)
C7 0.0161(17) 0.0135(18) 0.0212(17) 0.0031(14) 0.0051(14) 0.0006(14)
C8 0.0270(19) 0.017(2) 0.037(2) 0.0050(15) 0.0097(17) 0.0068(16)
C9 0.030(2) 0.019(2) 0.0294(19) -0.0013(15) 0.0089(16) 0.0070(16)
C10 0.038(2) 0.028(2) 0.041(2) 0.0102(17) 0.0222(19) 0.0049(18)
C11 0.0100(16) 0.0202(19) 0.0180(17) 0.0061(14) 0.0037(13) 0.0004(14)
C12 0.0118(16) 0.0172(18) 0.0141(16) 0.0060(13) 0.0068(13) 0.0010(14)
C13 0.0131(16) 0.0191(19) 0.0208(17) 0.0082(14) 0.0068(14) 0.0046(14)
C14 0.0163(17) 0.0146(18) 0.0218(17) 0.0019(14) 0.0119(14) 0.0022(14)
C15 0.0153(16) 0.0149(18) 0.0141(16) 0.0017(13) 0.0080(14) 0.0007(14)
C16 0.0172(17) 0.0184(19) 0.0193(17) 0.0007(14) 0.0077(14) 0.0024(14)
C17 0.0130(16) 0.0192(19) 0.0142(16) 0.0000(13) 0.0026(13) 0.0014(14)
C18 0.0218(18) 0.028(2) 0.0176(17) -0.0057(14) 0.0055(15) 0.0017(16)
C19 0.036(2) 0.0126(19) 0.0245(19) -0.0022(14) 0.0046(16) -0.0020(16)
C20 0.0182(17) 0.028(2) 0.0184(18) -0.0036(15) -0.0001(14) -0.0006(16)
C21 0.0150(17) 0.0208(19) 0.0183(17) 0.0065(14) 0.0044(14) 0.0024(15)
C22 0.0206(18) 0.021(2) 0.0208(18) 0.0082(14) 0.0037(15) 0.0039(15)
C23 0.0256(19) 0.025(2) 0.0220(18) 0.0082(15) 0.0081(15) 0.0020(16)
C24 0.0221(18) 0.0163(19) 0.0255(18) 0.0054(14) 0.0095(15) 0.0039(15)
C25 0.0181(17) 0.0134(18) 0.0212(17) 0.0001(14) 0.0053(14) -0.0005(14)
C26 0.026(2) 0.021(2) 0.040(2) 0.0104(16) 0.0052(17) 0.0041(16)
C27 0.0236(18) 0.0143(19) 0.0286(19) 0.0037(14) 0.0103(16) -0.0055(15)
C28 0.032(2) 0.0160(19) 0.0299(19) -0.0045(15) 0.0098(17) -0.0036(16)
C29 0.0167(17) 0.0133(18) 0.0127(16) 0.0011(13) 0.0008(13) 0.0010(14)
C30 0.0266(19) 0.024(2) 0.0213(18) 0.0079(15) -0.0009(15) 0.0036(16)
C31 0.0242(18) 0.032(2) 0.0149(17) 0.0059(15) 0.0027(15) 0.0015(16)
C32 0.0198(18) 0.025(2) 0.0213(18) 0.0061(15) 0.0019(15) 0.0111(15)
C101 0.0290(19) 0.0158(19) 0.0233(18) 0.0064(14) -0.0016(16) -0.0006(16)
C102 0.033(2) 0.0153(19) 0.0209(18) 0.0009(14) -0.0013(16) -0.0017(16)
C103 0.029(2) 0.034(2) 0.062(3) 0.021(2) -0.002(2) -0.0095(19)
C104 0.041(2) 0.025(2) 0.0247(19) 0.0079(15) 0.0091(17) 0.0005(17)
C105 0.089(3) 0.024(2) 0.021(2) -0.0005(16) 0.002(2) -0.014(2)
C106 0.028(2) 0.035(2) 0.030(2) 0.0117(16) 0.0183(17) 0.0124(17)
C107 0.0196(18) 0.031(2) 0.0194(18) 0.0016(15) 0.0103(15) 0.0013(16)
C108 0.025(2) 0.065(3) 0.037(2) 0.009(2) 0.0121(18) 0.001(2)
C109 0.032(2) 0.043(2) 0.026(2) 0.0011(17) 0.0181(17) 0.0057(18)
C110 0.069(3) 0.033(2) 0.057(3) 0.011(2) 0.047(2) 0.009(2)
C111 0.034(2) 0.0190(19) 0.0178(17) 0.0083(14) 0.0157(15) 0.0097(16)
C112 0.0228(18) 0.0171(19) 0.0138(16) 0.0039(13) 0.0095(14) 0.0077(15)
C113 0.035(2) 0.022(2) 0.0249(19) 0.0082(15) 0.0214(17) 0.0086(17)
C114 0.0185(17) 0.028(2) 0.0206(18) 0.0052(15) 0.0109(15) 0.0057(16)
C115 0.0198(17) 0.0182(19) 0.0120(16) 0.0015(13) 0.0081(14) 0.0071(15)
C116 0.0199(17) 0.022(2) 0.0151(17) 0.0037(14) 0.0069(14) 0.0065(15)
C117 0.0202(17) 0.0140(18) 0.0189(17) 0.0019(13) 0.0079(14) 0.0051(14)
C118 0.0197(18) 0.0141(18) 0.0252(18) 0.0020(14) 0.0049(15) 0.0019(15)
C119 0.0263(19) 0.022(2) 0.0238(18) -0.0051(15) 0.0078(16) 0.0043(16)
C120 0.0263(19) 0.0120(19) 0.033(2) 0.0046(15) 0.0098(16) 0.0055(15)
C121 0.0238(18) 0.0181(19) 0.0165(17) 0.0026(14) 0.0028(15) 0.0062(15)
C122 0.039(2) 0.035(2) 0.0142(17) 0.0062(15) -0.0005(16) 0.0162(18)
C123 0.0215(18) 0.037(2) 0.0224(18) 0.0070(16) 0.0015(15) 0.0048(17)
C124 0.034(2) 0.024(2) 0.028(2) -0.0017(16) -0.0079(17) -0.0009(17)
C125 0.0181(17) 0.0141(18) 0.0219(17) 0.0074(14) 0.0064(14) 0.0052(14)
C126 0.035(2) 0.0115(19) 0.032(2) 0.0049(15) 0.0079(17) 0.0060(16)
C127 0.033(2) 0.022(2) 0.0232(18) 0.0113(15) 0.0084(16) 0.0014(16)
C128 0.0262(19) 0.025(2) 0.038(2) 0.0155(16) 0.0087(17) 0.0136(16)
C129 0.0150(16) 0.0144(18) 0.0130(16) 0.0031(13) 0.0040(13) 0.0034(14)
C130 0.0171(17) 0.0173(19) 0.0208(17) -0.0002(14) 0.0079(14) 0.0008(14)
C131 0.0132(17) 0.026(2) 0.0259(18) 0.0006(15) 0.0039(15) 0.0015(15)
C132 0.0222(18) 0.023(2) 0.0171(17) -0.0014(14) 0.0045(14) 0.0035(15)
N1 0.0109(13) 0.0151(15) 0.0137(13) 0.0013(11) 0.0049(11) 0.0016(11)
N2 0.0173(14) 0.0132(15) 0.0113(13) 0.0028(11) 0.0045(11) 0.0051(12)
P1 0.0114(4) 0.0161(5) 0.0135(4) 0.0026(3) 0.0031(3) 0.0008(4)
P2 0.0117(4) 0.0122(5) 0.0120(4) 0.0014(3) 0.0038(3) 0.0008(3)
P3 0.0200(4) 0.0136(5) 0.0125(4) 0.0027(3) 0.0052(4) 0.0051(4)
P4 0.0147(4) 0.0148(5) 0.0117(4) 0.0039(3) 0.0048(3) 0.0050(4)
Y1 0.01058(15) 0.01200(17) 0.01305(16) 0.00073(12) 0.00357(12) 0.00126(13)
Y2 0.01357(16) 0.01338(18) 0.01388(16) 0.00430(12) 0.00404(13) 0.00143(13)

loop_
_atom_type_symbol
_atom_type_description
_atom_type_scat_dispersion_real
_atom_type_scat_dispersion_imag
_atom_type_scat_source
C C 0.0033 0.0016 'International Tables Vol C Tables 4.2.6.8 and 6.1.1.4'
H H 0.0000 0.0000 'International Tables Vol C Tables 4.2.6.8 and 6.1.1.4'
N N 0.0061 0.0033 'International Tables Vol C Tables 4.2.6.8 and 6.1.1.4'
P P 0.1023 0.0942 'International Tables Vol C Tables 4.2.6.8 and 6.1.1.4'
Y Y -2.7962 3.5667 'International Tables Vol C Tables 4.2.6.8 and 6.1.1.4'

loop_
_geom_angle_atom_site_label_1
_geom_angle_atom_site_label_2
_geom_angle_atom_site_label_3
_geom_angle
C2 C1 Y1 123.9(2)
C2 C1 H1A 106.4
Y1 C1 H1A 106.4
C2 C1 H1B 106.4
Y1 C1 H1B 106.4
H1A C1 H1B 106.4
C4 C2 C3 108.9(3)
C4 C2 C1 109.5(3)
C3 C2 C1 110.0(2)
C4 C2 C5 108.6(3)
C3 C2 C5 108.3(2)
C1 C2 C5 111.5(2)
C2 C3 H3A 109.5
C2 C3 H3B 109.5
H3A C3 H3B 109.5
C2 C3 H3C 109.5
H3A C3 H3C 109.5
H3B C3 H3C 109.5
C2 C4 H4A 109.5
C2 C4 H4B 109.5
H4A C4 H4B 109.5
C2 C4 H4C 109.5
H4A C4 H4C 109.5
H4B C4 H4C 109.5
C2 C5 H5A 109.5
C2 C5 H5B 109.5
H5A C5 H5B 109.5
C2 C5 H5C 109.5
H5A C5 H5C 109.5
H5B C5 H5C 109.5
C7 C6 Y1 145.1(2)
C7 C6 H6A 100.6
Y1 C6 H6A 100.6
C7 C6 H6B 100.6
Y1 C6 H6B 100.6
H6A C6 H6B 104.3
C8 C7 C10 108.2(3)
C8 C7 C9 108.9(3)
C10 C7 C9 107.2(2)
C8 C7 C6 109.5(2)
C10 C7 C6 112.1(2)
C9 C7 C6 110.9(2)
C7 C8 H8A 109.5
C7 C8 H8B 109.5
H8A C8 H8B 109.5
C7 C8 H8C 109.5
H8A C8 H8C 109.5
H8B C8 H8C 109.5
C7 C9 H9A 109.5
C7 C9 H9B 109.5
H9A C9 H9B 109.5
C7 C9 H9C 109.5
H9A C9 H9C 109.5
H9B C9 H9C 109.5
C7 C10 H10A 109.5
C7 C10 H10B 109.5
H10A C10 H10B 109.5
C7 C10 H10C 109.5
H10A C10 H10C 109.5
H10B C10 H10C 109.5
C12 C11 P1 109.89(19)
C12 C11 H11A 109.7
P1 C11 H11A 109.7
C12 C11 H11B 109.7
P1 C11 H11B 109.7
H11A C11 H11B 108.2
C13 C12 N1 110.6(2)
C13 C12 C11 130.0(3)
N1 C12 C11 119.4(2)
C12 C13 C14 106.8(3)
C12 C13 H13 126.6
C14 C13 H13 126.6
C15 C14 C13 107.0(3)
C15 C14 H14 126.5
C13 C14 H14 126.5
C14 C15 N1 110.4(3)
C14 C15 C16 128.5(3)
N1 C15 C16 120.7(3)
C15 C16 P2 114.76(19)
C15 C16 H16A 108.6
P2 C16 H16A 108.6
C15 C16 H16B 108.6
P2 C16 H16B 108.6
H16A C16 H16B 107.6
C20 C17 C18 111.0(2)
C20 C17 C19 108.8(2)
C18 C17 C19 106.9(3)
C20 C17 P1 114.6(2)
C18 C17 P1 109.01(19)
C19 C17 P1 106.18(19)
C17 C18 H18A 109.5
C17 C18 H18B 109.5
H18A C18 H18B 109.5
C17 C18 H18C 109.5
H18A C18 H18C 109.5
H18B C18 H18C 109.5
C17 C19 H19A 109.5
C17 C19 H19B 109.5
H19A C19 H19B 109.5
C17 C19 H19C 109.5
H19A C19 H19C 109.5
H19B C19 H19C 109.5
C17 C20 H20A 109.5
C17 C20 H20B 109.5
H20A C20 H20B 109.5
C17 C20 H20C 109.5
H20A C20 H20C 109.5
H20B C20 H20C 109.5
C23 C21 C22 109.7(2)
C23 C21 C24 107.3(2)
C22 C21 C24 108.6(2)
C23 C21 P1 111.5(2)
C22 C21 P1 113.3(2)
C24 C21 P1 106.18(19)
C21 C22 H22A 109.5
C21 C22 H22B 109.5
H22A C22 H22B 109.5
C21 C22 H22C 109.5
H22A C22 H22C 109.5
H22B C22 H22C 109.5
C21 C23 H23A 109.5
C21 C23 H23B 109.5
H23A C23 H23B 109.5
C21 C23 H23C 109.5
H23A C23 H23C 109.5
H23B C23 H23C 109.5
C21 C24 H24A 109.5
C21 C24 H24B 109.5
H24A C24 H24B 109.5
C21 C24 H24C 109.5
H24A C24 H24C 109.5
H24B C24 H24C 109.5
C27 C25 C26 108.1(2)
C27 C25 C28 108.9(2)
C26 C25 C28 108.7(3)
C27 C25 P2 110.9(2)
C26 C25 P2 106.1(2)
C28 C25 P2 113.9(2)
C25 C26 H26A 109.5
C25 C26 H26B 109.5
H26A C26 H26B 109.5
C25 C26 H26C 109.5
H26A C26 H26C 109.5
H26B C26 H26C 109.5
C25 C27 H27A 109.5
C25 C27 H27B 109.5
H27A C27 H27B 109.5
C25 C27 H27C 109.5
H27A C27 H27C 109.5
H27B C27 H27C 109.5
C25 C28 H28A 109.5
C25 C28 H28B 109.5
H28A C28 H28B 109.5
C25 C28 H28C 109.5
H28A C28 H28C 109.5
H28B C28 H28C 109.5
C30 C29 C31 109.0(2)
C30 C29 C32 107.9(2)
C31 C29 C32 108.7(2)
C30 C29 P2 105.40(18)
C31 C29 P2 115.2(2)
C32 C29 P2 110.32(19)
C29 C30 H30A 109.5
C29 C30 H30B 109.5
H30A C30 H30B 109.5
C29 C30 H30C 109.5
H30A C30 H30C 109.5
H30B C30 H30C 109.5
C29 C31 H31A 109.5
C29 C31 H31B 109.5
H31A C31 H31B 109.5
C29 C31 H31C 109.5
H31A C31 H31C 109.5
H31B C31 H31C 109.5
C29 C32 H32A 109.5
C29 C32 H32B 109.5
H32A C32 H32B 109.5
C29 C32 H32C 109.5
H32A C32 H32C 109.5
H32B C32 H32C 109.5
C102 C101 Y2 136.7(2)
C102 C101 H10D 103.0
Y2 C101 H10D 103.0
C102 C101 H10E 103.0
Y2 C101 H10E 103.0
H10D C101 H10E 105.1
C103 C102 C104 109.0(3)
C103 C102 C105 108.7(3)
C104 C102 C105 107.7(3)
C103 C102 C101 109.3(3)
C104 C102 C101 109.6(2)
C105 C102 C101 112.5(3)
C102 C103 H10F 109.5
C102 C103 H10G 109.5
H10F C103 H10G 109.5
C102 C103 H10H 109.5
H10F C103 H10H 109.5
H10G C103 H10H 109.5
C102 C104 H10I 109.5
C102 C104 H10J 109.5
H10I C104 H10J 109.5
C102 C104 H10K 109.5
H10I C104 H10K 109.5
H10J C104 H10K 109.5
C102 C105 H10L 109.5
C102 C105 H10M 109.5
H10L C105 H10M 109.5
C102 C105 H10N 109.5
H10L C105 H10N 109.5
H10M C105 H10N 109.5
C107 C106 Y2 131.6(2)
C107 C106 H10O 104.4
Y2 C106 H10O 104.4
C107 C106 H10P 104.4
Y2 C106 H10P 104.4
H10O C106 H10P 105.6
C110 C107 C109 108.8(3)
C110 C107 C106 112.0(3)
C109 C107 C106 112.8(3)
C110 C107 C108 108.3(3)
C109 C107 C108 106.8(3)
C106 C107 C108 107.9(2)
C107 C108 H10Q 109.5
C107 C108 H10R 109.5
H10Q C108 H10R 109.5
C107 C108 H10S 109.5
H10Q C108 H10S 109.5
H10R C108 H10S 109.5
C107 C109 H10T 109.5
C107 C109 H10U 109.5
H10T C109 H10U 109.5
C107 C109 H10V 109.5
H10T C109 H10V 109.5
H10U C109 H10V 109.5
C107 C110 H11C 109.5
C107 C110 H11D 109.5
H11C C110 H11D 109.5
C107 C110 H11E 109.5
H11C C110 H11E 109.5
H11D C110 H11E 109.5
C112 C111 P3 113.40(19)
C112 C111 H11F 108.9
P3 C111 H11F 108.9
C112 C111 H11G 108.9
P3 C111 H11G 108.9
H11F C111 H11G 107.7
C113 C112 N2 110.4(3)
C113 C112 C111 129.5(3)
N2 C112 C111 120.0(3)
C112 C113 C114 107.3(3)
C112 C113 H113 126.3
C114 C113 H113 126.3
C115 C114 C113 106.5(3)
C115 C114 H114 126.7
C113 C114 H114 126.7
C114 C115 N2 111.0(3)
C114 C115 C116 128.8(3)
N2 C115 C116 120.2(3)
C115 C116 P4 110.9(2)
C115 C116 H11H 109.5
P4 C116 H11H 109.5
C115 C116 H11I 109.5
P4 C116 H11I 109.5
H11H C116 H11I 108.0
C119 C117 C120 109.3(2)
C119 C117 C118 107.5(2)
C120 C117 C118 109.1(2)
C119 C117 P3 110.4(2)
C120 C117 P3 113.7(2)
C118 C117 P3 106.8(2)
C117 C118 H11J 109.5
C117 C118 H11K 109.5
H11J C118 H11K 109.5
C117 C118 H11L 109.5
H11J C118 H11L 109.5
H11K C118 H11L 109.5
C117 C119 H11M 109.5
C117 C119 H11N 109.5
H11M C119 H11N 109.5
C117 C119 H11O 109.5
H11M C119 H11O 109.5
H11N C119 H11O 109.5
C117 C120 H12A 109.5
C117 C120 H12B 109.5
H12A C120 H12B 109.5
C117 C120 H12C 109.5
H12A C120 H12C 109.5
H12B C120 H12C 109.5
C122 C121 C123 109.4(3)
C122 C121 C124 108.7(2)
C123 C121 C124 107.8(3)
C122 C121 P3 114.5(2)
C123 C121 P3 111.8(2)
C124 C121 P3 104.3(2)
C121 C122 H12D 109.5
C121 C122 H12E 109.5
H12D C122 H12E 109.5
C121 C122 H12F 109.5
H12D C122 H12F 109.5
H12E C122 H12F 109.5
C121 C123 H12G 109.5
C121 C123 H12H 109.5
H12G C123 H12H 109.5
C121 C123 H12I 109.5
H12G C123 H12I 109.5
H12H C123 H12I 109.5
C121 C124 H12J 109.5
C121 C124 H12K 109.5
H12J C124 H12K 109.5
C121 C124 H12L 109.5
H12J C124 H12L 109.5
H12K C124 H12L 109.5
C126 C125 C128 108.9(3)
C126 C125 C127 107.4(2)
C128 C125 C127 110.3(2)
C126 C125 P4 107.0(2)
C128 C125 P4 114.5(2)
C127 C125 P4 108.5(2)
C125 C126 H12M 109.5
C125 C126 H12N 109.5
H12M C126 H12N 109.5
C125 C126 H12O 109.5
H12M C126 H12O 109.5
H12N C126 H12O 109.5
C125 C127 H12P 109.5
C125 C127 H12Q 109.5
H12P C127 H12Q 109.5
C125 C127 H12R 109.5
H12P C127 H12R 109.5
H12Q C127 H12R 109.5
C125 C128 H12S 109.5
C125 C128 H12T 109.5
H12S C128 H12T 109.5
C125 C128 H12U 109.5
H12S C128 H12U 109.5
H12T C128 H12U 109.5
C131 C129 C132 109.7(2)
C131 C129 C130 107.3(2)
C132 C129 C130 108.1(2)
C131 C129 P4 114.6(2)
C132 C129 P4 110.89(19)
C130 C129 P4 105.98(19)
C129 C130 H13A 109.5
C129 C130 H13B 109.5
H13A C130 H13B 109.5
C129 C130 H13C 109.5
H13A C130 H13C 109.5
H13B C130 H13C 109.5
C129 C131 H13D 109.5
C129 C131 H13E 109.5
H13D C131 H13E 109.5
C129 C131 H13F 109.5
H13D C131 H13F 109.5
H13E C131 H13F 109.5
C129 C132 H13G 109.5
C129 C132 H13H 109.5
H13G C132 H13H 109.5
C129 C132 H13I 109.5
H13G C132 H13I 109.5
H13H C132 H13I 109.5
C15 N1 C12 105.3(2)
C15 N1 Y1 127.25(18)
C12 N1 Y1 125.53(17)
C115 N2 C112 104.8(2)
C115 N2 Y2 126.17(18)
C112 N2 Y2 124.82(19)
C11 P1 C17 105.43(12)
C11 P1 C21 104.27(13)
C17 P1 C21 111.23(13)
C11 P1 Y1 93.12(9)
C17 P1 Y1 122.46(10)
C21 P1 Y1 116.00(9)
C16 P2 C29 102.14(13)
C16 P2 C25 105.02(14)
C29 P2 C25 111.38(13)
C16 P2 Y1 95.15(9)
C29 P2 Y1 117.85(9)
C25 P2 Y1 120.71(9)
C111 P3 C117 104.70(13)
C111 P3 C121 103.44(13)
C117 P3 C121 111.08(13)
C111 P3 Y2 93.15(9)
C117 P3 Y2 121.97(9)
C121 P3 Y2 117.57(10)
C116 P4 C129 103.71(13)
C116 P4 C125 104.22(13)
C129 P4 C125 111.95(13)
C116 P4 Y2 96.53(9)
C129 P4 Y2 111.63(9)
C125 P4 Y2 124.86(9)
N1 Y1 C6 101.98(9)
N1 Y1 C1 131.44(9)
C6 Y1 C1 125.26(10)
N1 Y1 P1 70.29(6)
C6 Y1 P1 102.23(7)
C1 Y1 P1 87.77(7)
N1 Y1 P2 71.16(6)
C6 Y1 P2 112.61(7)
C1 Y1 P2 97.24(7)
P1 Y1 P2 132.14(2)
C101 Y2 N2 103.45(9)
C101 Y2 C106 122.80(11)
N2 Y2 C106 133.12(10)
C101 Y2 P4 101.87(8)
N2 Y2 P4 70.42(6)
C106 Y2 P4 91.43(8)
C101 Y2 P3 112.15(8)
N2 Y2 P3 71.61(6)
C106 Y2 P3 95.50(8)
P4 Y2 P3 133.58(2)

loop_
_geom_bond_atom_site_label_1
_geom_bond_atom_site_label_2
_geom_bond_distance
C1 C2 1.534(4)
C1 Y1 2.408(3)
C1 H1A 0.9900
C1 H1B 0.9900
C2 C4 1.522(4)
C2 C3 1.531(4)
C2 C5 1.535(4)
C3 H3A 0.9800
C3 H3B 0.9800
C3 H3C 0.9800
C4 H4A 0.9800
C4 H4B 0.9800
C4 H4C 0.9800
C5 H5A 0.9800
C5 H5B 0.9800
C5 H5C 0.9800
C6 C7 1.540(4)
C6 Y1 2.357(3)
C6 H6A 0.9900
C6 H6B 0.9900
C7 C8 1.529(4)
C7 C10 1.530(4)
C7 C9 1.533(4)
C8 H8A 0.9800
C8 H8B 0.9800
C8 H8C 0.9800
C9 H9A 0.9800
C9 H9B 0.9800
C9 H9C 0.9800
C10 H10A 0.9800
C10 H10B 0.9800
C10 H10C 0.9800
C11 C12 1.501(4)
C11 P1 1.845(3)
C11 H11A 0.9900
C11 H11B 0.9900
C12 C13 1.364(4)
C12 N1 1.390(3)
C13 C14 1.414(4)
C13 H13 0.9500
C14 C15 1.368(4)
C14 H14 0.9500
C15 N1 1.387(3)
C15 C16 1.499(4)
C16 P2 1.847(3)
C16 H16A 0.9900
C16 H16B 0.9900
C17 C20 1.523(4)
C17 C18 1.533(4)
C17 C19 1.534(4)
C17 P1 1.881(3)
C18 H18A 0.9800
C18 H18B 0.9800
C18 H18C 0.9800
C19 H19A 0.9800
C19 H19B 0.9800
C19 H19C 0.9800
C20 H20A 0.9800
C20 H20B 0.9800
C20 H20C 0.9800
C21 C23 1.530(4)
C21 C22 1.535(4)
C21 C24 1.542(4)
C21 P1 1.891(3)
C22 H22A 0.9800
C22 H22B 0.9800
C22 H22C 0.9800
C23 H23A 0.9800
C23 H23B 0.9800
C23 H23C 0.9800
C24 H24A 0.9800
C24 H24B 0.9800
C24 H24C 0.9800
C25 C27 1.525(4)
C25 C26 1.533(4)
C25 C28 1.535(4)
C25 P2 1.882(3)
C26 H26A 0.9800
C26 H26B 0.9800
C26 H26C 0.9800
C27 H27A 0.9800
C27 H27B 0.9800
C27 H27C 0.9800
C28 H28A 0.9800
C28 H28B 0.9800
C28 H28C 0.9800
C29 C30 1.531(4)
C29 C31 1.538(4)
C29 C32 1.538(4)
C29 P2 1.876(3)
C30 H30A 0.9800
C30 H30B 0.9800
C30 H30C 0.9800
C31 H31A 0.9800
C31 H31B 0.9800
C31 H31C 0.9800
C32 H32A 0.9800
C32 H32B 0.9800
C32 H32C 0.9800
C101 C102 1.540(4)
C101 Y2 2.359(3)
C101 H10D 0.9900
C101 H10E 0.9900
C102 C103 1.522(5)
C102 C104 1.533(4)
C102 C105 1.536(4)
C103 H10F 0.9800
C103 H10G 0.9800
C103 H10H 0.9800
C104 H10I 0.9800
C104 H10J 0.9800
C104 H10K 0.9800
C105 H10L 0.9800
C105 H10M 0.9800
C105 H10N 0.9800
C106 C107 1.532(4)
C106 Y2 2.413(3)
C106 H10O 0.9900
C106 H10P 0.9900
C107 C110 1.511(4)
C107 C109 1.527(4)
C107 C108 1.549(4)
C108 H10Q 0.9800
C108 H10R 0.9800
C108 H10S 0.9800
C109 H10T 0.9800
C109 H10U 0.9800
C109 H10V 0.9800
C110 H11C 0.9800
C110 H11D 0.9800
C110 H11E 0.9800
C111 C112 1.498(4)
C111 P3 1.849(3)
C111 H11F 0.9900
C111 H11G 0.9900
C112 C113 1.362(4)
C112 N2 1.393(4)
C113 C114 1.413(4)
C113 H113 0.9500
C114 C115 1.361(4)
C114 H114 0.9500
C115 N2 1.391(3)
C115 C116 1.503(4)
C116 P4 1.841(3)
C116 H11H 0.9900
C116 H11I 0.9900
C117 C119 1.528(4)
C117 C120 1.539(4)
C117 C118 1.540(4)
C117 P3 1.882(3)
C118 H11J 0.9800
C118 H11K 0.9800
C118 H11L 0.9800
C119 H11M 0.9800
C119 H11N 0.9800
C119 H11O 0.9800
C120 H12A 0.9800
C120 H12B 0.9800
C120 H12C 0.9800
C121 C122 1.530(4)
C121 C123 1.532(4)
C121 C124 1.543(4)
C121 P3 1.887(3)
C122 H12D 0.9800
C122 H12E 0.9800
C122 H12F 0.9800
C123 H12G 0.9800
C123 H12H 0.9800
C123 H12I 0.9800
C124 H12J 0.9800
C124 H12K 0.9800
C124 H12L 0.9800
C125 C126 1.528(4)
C125 C128 1.529(4)
C125 C127 1.542(4)
C125 P4 1.882(3)
C126 H12M 0.9800
C126 H12N 0.9800
C126 H12O 0.9800
C127 H12P 0.9800
C127 H12Q 0.9800
C127 H12R 0.9800
C128 H12S 0.9800
C128 H12T 0.9800
C128 H12U 0.9800
C129 C131 1.534(4)
C129 C132 1.538(4)
C129 C130 1.539(4)
C129 P4 1.879(3)
C130 H13A 0.9800
C130 H13B 0.9800
C130 H13C 0.9800
C131 H13D 0.9800
C131 H13E 0.9800
C131 H13F 0.9800
C132 H13G 0.9800
C132 H13H 0.9800
C132 H13I 0.9800
N1 Y1 2.349(2)
N2 Y2 2.368(2)
P1 Y1 2.9588(8)
P2 Y1 3.0192(8)
P3 Y2 3.0225(8)
P4 Y2 2.9729(8)
